data_7233100
loop_
_publ_author_name
'Vu\<sak, Darko'
'Smre\<cki, Neven'
'Prugove\<cki, Biserka'
'\/Dilovi\'c, Ivica'
'Kirasi\'c, Inka'
'\<Zili\'c, Dijana'
'Muratovi\'c, Senada'
'Matkovi\'c-\<Calogovi\'c, Dubravka'

_publ_section_title
;
 Cobalt, nickel and copper complexes with glycinamide: structural insights
 and magnetic properties
;
_journal_issue 38
_journal_name_full 'RSC Advances'
_journal_page_first 21637
_journal_paper_doi 10.1039/C9RA03693H
_journal_volume 9
_journal_year 2019
_chemical_formula_moiety 'C4 H16 Br1.052 Cl0.948 Co N4 O4'
_chemical_formula_sum 'C4 H16 Br1.052 Cl0.948 Co N4 O4'
_chemical_formula_weight 360.88
_chemical_name_systematic 'diaquabis(glycinamide)cobalt(II) bromide chloride'
_space_group_crystal_system tetragonal
_space_group_IT_number 110
_space_group_name_Hall 'I 4bw -2c'
_space_group_name_H-M_alt 'I 41 c d'
_symmetry_space_group_name_Hall 'I 4bw -2c'
_symmetry_space_group_name_H-M 'I 41 c d'
_atom_sites_solution_hydrogens mixed
_audit_creation_method SHELXL-2014/7
_audit_update_record
;
2019-05-10 deposited with the CCDC.    2019-06-17 downloaded from the CCDC.
;
_cell_angle_alpha 90
_cell_angle_beta 90
_cell_angle_gamma 90
_cell_formula_units_Z 16
_cell_length_a 11.3708(2)
_cell_length_b 11.3708(2)
_cell_length_c 38.3225(14)
_cell_measurement_reflns_used 4192
_cell_measurement_temperature 150(2)
_cell_measurement_theta_max 31.6800
_cell_measurement_theta_min 4.3840
_cell_volume 4954.9(2)
_computing_cell_refinement
;
CrysAlisPro, Agilent Technologies,
Version 1.171.37.35 (release 13-08-2014 CrysAlis171 .NET)
(compiled Aug 13 2014,18:06:01)
;
_computing_data_collection
;
CrysAlisPro, Agilent Technologies,
Version 1.171.37.35 (release 13-08-2014 CrysAlis171 .NET)
(compiled Aug 13 2014,18:06:01)
;
_computing_data_reduction
;
CrysAlisPro, Agilent Technologies,
Version 1.171.37.35 (release 13-08-2014 CrysAlis171 .NET)
(compiled Aug 13 2014,18:06:01)
;
_computing_molecular_graphics 'MERCURY (C.F. Macrae et al., 2008)'
_computing_publication_material 'SHELXL-2014/7 (Sheldrick, 2014)'
_computing_structure_refinement 'SHELXL-2014/7 (Sheldrick, 2014)'
_computing_structure_solution 'SHELXS-2016/4 (Sheldrick, 2016)'
_diffrn_ambient_temperature 150(2)
_diffrn_detector 'CCD plate'
_diffrn_detector_area_resol_mean 16.3426
_diffrn_detector_type Sapphire3
_diffrn_measured_fraction_theta_full 0.994
_diffrn_measured_fraction_theta_max 0.995
_diffrn_measurement_device 'four-circle diffractometer'
_diffrn_measurement_device_type 'Xcalibur, Sapphire3'
_diffrn_measurement_method '\w scans'
_diffrn_radiation_monochromator graphite
_diffrn_radiation_probe x-ray
_diffrn_radiation_type MoK\a
_diffrn_radiation_wavelength 0.71073
_diffrn_reflns_av_R_equivalents 0.0365
_diffrn_reflns_av_unetI/netI 0.0263
_diffrn_reflns_Laue_measured_fraction_full 0.994
_diffrn_reflns_Laue_measured_fraction_max 0.995
_diffrn_reflns_limit_h_max 14
_diffrn_reflns_limit_h_min -12
_diffrn_reflns_limit_k_max 14
_diffrn_reflns_limit_k_min -12
_diffrn_reflns_limit_l_max 40
_diffrn_reflns_limit_l_min -48
_diffrn_reflns_number 15188
_diffrn_reflns_point_group_measured_fraction_full 0.994
_diffrn_reflns_point_group_measured_fraction_max 0.995
_diffrn_reflns_theta_full 25.242
_diffrn_reflns_theta_max 26.988
_diffrn_reflns_theta_min 4.254
_diffrn_source 'Enhance (Mo) X-ray Source'
_exptl_absorpt_coefficient_mu 4.989
_exptl_absorpt_correction_T_max 1.00000
_exptl_absorpt_correction_T_min 0.50565
_exptl_absorpt_correction_type multi-scan
_exptl_absorpt_process_details
;
CrysAlisPro, Agilent Technologies,
Version 1.171.37.35 (release 13-08-2014 CrysAlis171 .NET)
(compiled Aug 13 2014,18:06:01)
Empirical absorption correction using spherical harmonics,
 implemented in SCALE3 ABSPACK scaling algorithm.
;
_exptl_crystal_colour pink
_exptl_crystal_density_diffrn 1.935
_exptl_crystal_description prism
_exptl_crystal_F_000 2879
_exptl_crystal_preparation 'Magnetic properties'
_exptl_crystal_recrystallization_method 'Re-crystallisation from solvent: water'
_exptl_crystal_size_max 0.500
_exptl_crystal_size_mid 0.400
_exptl_crystal_size_min 0.250
_refine_diff_density_max 0.307
_refine_diff_density_min -0.270
_refine_diff_density_rms 0.063
_refine_ls_abs_structure_details
;
 Refined as an inversion twin.
;
_refine_ls_abs_structure_Flack 0.00(2)
_refine_ls_extinction_method none
_refine_ls_goodness_of_fit_ref 1.035
_refine_ls_hydrogen_treatment mixed
_refine_ls_matrix_type full
_refine_ls_number_parameters 161
_refine_ls_number_reflns 2501
_refine_ls_number_restraints 19
_refine_ls_restrained_S_all 1.031
_refine_ls_R_factor_all 0.0275
_refine_ls_R_factor_gt 0.0238
_refine_ls_shift/su_max 0.001
_refine_ls_shift/su_mean 0.000
_refine_ls_structure_factor_coef Fsqd
_refine_ls_weighting_details 'w=1/[\s^2^(Fo^2^)+(0.0256P)^2^+3.9093P] where P=(Fo^2^+2Fc^2^)/3'
_refine_ls_weighting_scheme calc
_refine_ls_wR_factor_gt 0.0524
_refine_ls_wR_factor_ref 0.0538
_reflns_Friedel_coverage 0.968
_reflns_Friedel_fraction_full 0.995
_reflns_Friedel_fraction_max 0.996
_reflns_number_gt 2324
_reflns_number_total 2501
_reflns_threshold_expression 'I > 2\s(I)'
_cod_data_source_file c9ra03693h2.cif
_cod_data_source_block 1b
_cod_original_cell_volume 4954.9(3)
_cod_database_code 7233100
_shelx_shelxl_version_number 2014/7
_shelx_space_group_comment
;
The symmetry employed for this shelxl refinement is uniquely defined
by the following loop, which should always be used as a source of
symmetry information in preference to the above space-group names.
They are only intended as comments.
;
_shelx_estimated_absorpt_t_min 0.189
_shelx_estimated_absorpt_t_max 0.369

loop_
_space_group_symop_operation_xyz
'x, y, z'
'-x, -y, z'
'-y, x+1/2, z+1/4'
'y, -x+1/2, z+1/4'
'-x, y, z+1/2'
'x, -y, z+1/2'
'y+1/2, x, z+1/4'
'-y+1/2, -x, z+1/4'
'x+1/2, y+1/2, z+1/2'
'-x+1/2, -y+1/2, z+1/2'
'-y+1/2, x+1, z+3/4'
'y+1/2, -x+1, z+3/4'
'-x+1/2, y+1/2, z+1'
'x+1/2, -y+1/2, z+1'
'y+1, x+1/2, z+3/4'
'-y+1, -x+1/2, z+3/4'

loop_
_atom_site_label
_atom_site_type_symbol
_atom_site_fract_x
_atom_site_fract_y
_atom_site_fract_z
_atom_site_U_iso_or_equiv
_atom_site_adp_type
_atom_site_occupancy
_atom_site_site_symmetry_order
_atom_site_calc_flag
_atom_site_refinement_flags_posn
_atom_site_refinement_flags_adp
_atom_site_refinement_flags_occupancy
_atom_site_disorder_assembly
_atom_site_disorder_group
C11 C 1.0291(4) 0.1701(4) 0.27919(14) 0.0195(10) Uani 1 1 d . . . . .
C21 C 0.9290(4) 0.2538(4) 0.28521(13) 0.0225(10) Uani 1 1 d . . . . .
H21A H 0.8770 0.2222 0.3037 0.027 Uiso 1 1 calc R U . . .
H21B H 0.9602 0.3304 0.2933 0.027 Uiso 1 1 calc R U . . .
C12 C 1.0374(4) 0.1629(4) 0.13966(13) 0.0208(10) Uani 1 1 d . . . . .
C22 C 0.9362(4) 0.2445(4) 0.13200(14) 0.0238(10) Uani 1 1 d . . . . .
H22B H 0.9671 0.3202 0.1231 0.029 Uiso 1 1 calc R U . . .
H22A H 0.8860 0.2095 0.1136 0.029 Uiso 1 1 calc R U . . .
N21 N 0.8608(4) 0.2711(3) 0.25313(10) 0.0212(8) Uani 1 1 d . . . . .
H21D H 0.8421 0.3486 0.2509 0.025 Uiso 1 1 calc R U . . .
H21C H 0.7926 0.2295 0.2545 0.025 Uiso 1 1 calc R U . . .
N11 N 1.0811(4) 0.1248(4) 0.30690(12) 0.0292(10) Uani 1 1 d . . . . .
H11A H 1.1413 0.0770 0.3043 0.035 Uiso 1 1 calc R U . . .
H11B H 1.0555 0.1425 0.3279 0.035 Uiso 1 1 calc R U . . .
N22 N 0.8650(4) 0.2663(3) 0.16334(10) 0.0215(8) Uani 1 1 d . . . . .
H22C H 0.7966 0.2250 0.1619 0.026 Uiso 1 1 calc R U . . .
H22D H 0.8467 0.3441 0.1646 0.026 Uiso 1 1 calc R U . . .
N12 N 1.0958(4) 0.1196(4) 0.11321(12) 0.0310(10) Uani 1 1 d . . . . .
H12A H 1.1554 0.0719 0.1169 0.037 Uiso 1 1 calc R U . . .
H12B H 1.0754 0.1383 0.0918 0.037 Uiso 1 1 calc R U . . .
O1W O 0.8566(3) 0.0576(2) 0.20915(12) 0.0227(6) Uani 1 1 d D . . . .
O2W O 1.0599(3) 0.3682(3) 0.20844(12) 0.0321(7) Uani 1 1 d D . . . .
O11 O 1.0628(3) 0.1473(3) 0.24904(9) 0.0238(7) Uani 1 1 d . . . . .
O12 O 1.0630(3) 0.1390(3) 0.17042(9) 0.0244(7) Uani 1 1 d . . . . .
Co1 Co 0.95762(4) 0.21556(4) 0.20895(4) 0.01850(17) Uani 1 1 d . . . . .
Br1 Br 1.0475(6) 0.1885(6) 0.0315(2) 0.0215(3) Uani 0.508(5) 1 d . U P A 1
Cl1 Cl 1.0477(15) 0.1910(16) 0.0301(6) 0.0215(3) Uani 0.492(5) 1 d . U P A 2
Br2 Br 1.1761(6) 0.4485(6) 0.13413(19) 0.0226(3) Uani 0.544(5) 1 d . U P . .
Cl2 Cl 1.1803(18) 0.4489(17) 0.1336(6) 0.0226(3) Uani 0.456(5) 1 d . U P B 2
H2WA H 1.100(4) 0.390(4) 0.1911(9) 0.022(13) Uiso 1 1 d D . . . .
H2WB H 1.077(7) 0.409(6) 0.2263(11) 0.10(3) Uiso 1 1 d D . . . .
H1WA H 0.869(7) 0.008(4) 0.1931(10) 0.05(2) Uiso 1 1 d D . . . .
H1WB H 0.853(6) 0.025(5) 0.2289(7) 0.05(2) Uiso 1 1 d D . . . .

loop_
_atom_site_aniso_label
_atom_site_aniso_U_11
_atom_site_aniso_U_22
_atom_site_aniso_U_33
_atom_site_aniso_U_23
_atom_site_aniso_U_13
_atom_site_aniso_U_12
C11 0.025(2) 0.017(2) 0.017(2) 0.0007(19) 0.000(2) -0.0029(16)
C21 0.023(2) 0.023(3) 0.022(3) -0.004(2) 0.0000(19) 0.003(2)
C12 0.026(3) 0.017(2) 0.019(2) 0.0008(19) 0.001(2) -0.0025(18)
C22 0.030(3) 0.024(3) 0.017(2) 0.004(2) -0.003(2) 0.000(2)
N21 0.024(2) 0.023(2) 0.017(2) -0.0015(16) -0.0010(16) 0.0029(15)
N11 0.033(2) 0.035(3) 0.019(2) 0.0012(18) -0.0039(17) 0.0113(18)
N22 0.025(2) 0.017(2) 0.022(2) 0.0006(17) -0.0015(17) 0.0013(14)
N12 0.040(3) 0.033(3) 0.020(2) 0.0000(18) 0.0018(19) 0.0089(18)
O1W 0.0319(16) 0.0197(14) 0.0166(15) -0.0006(17) 0.0000(17) 0.0022(11)
O2W 0.0408(19) 0.0323(17) 0.0232(17) 0.000(2) 0.002(2) -0.0099(13)
O11 0.0289(19) 0.0275(18) 0.0150(16) 0.0000(14) -0.0018(13) 0.0075(14)
O12 0.0301(19) 0.0273(17) 0.0158(16) 0.0031(14) 0.0017(14) 0.0064(13)
Co1 0.0224(3) 0.0178(3) 0.0153(3) 0.0007(3) -0.0011(3) 0.00323(17)
Br1 0.0187(4) 0.0263(5) 0.0196(6) 0.0002(4) -0.0004(3) 0.0005(3)
Cl1 0.0187(4) 0.0263(5) 0.0196(6) 0.0002(4) -0.0004(3) 0.0005(3)
Br2 0.0251(6) 0.0210(4) 0.0215(4) 0.0032(3) 0.0009(4) 0.0001(3)
Cl2 0.0251(6) 0.0210(4) 0.0215(4) 0.0032(3) 0.0009(4) 0.0001(3)

loop_
_atom_type_symbol
_atom_type_description
_atom_type_scat_dispersion_real
_atom_type_scat_dispersion_imag
_atom_type_scat_source
C C 0.0033 0.0016 'International Tables Vol C Tables 4.2.6.8 and 6.1.1.4'
H H 0.0000 0.0000 'International Tables Vol C Tables 4.2.6.8 and 6.1.1.4'
N N 0.0061 0.0033 'International Tables Vol C Tables 4.2.6.8 and 6.1.1.4'
O O 0.0106 0.0060 'International Tables Vol C Tables 4.2.6.8 and 6.1.1.4'
Co Co 0.3494 0.9721 'International Tables Vol C Tables 4.2.6.8 and 6.1.1.4'
Br Br -0.2901 2.4595 'International Tables Vol C Tables 4.2.6.8 and 6.1.1.4'
Cl Cl 0.1484 0.1585 'International Tables Vol C Tables 4.2.6.8 and 6.1.1.4'

loop_
_geom_angle_atom_site_label_1
_geom_angle_atom_site_label_2
_geom_angle_atom_site_label_3
_geom_angle
O11 C11 N11 121.9(5)
O11 C11 C21 120.5(4)
N11 C11 C21 117.6(4)
N21 C21 C11 110.9(4)
N21 C21 H21A 109.5
C11 C21 H21A 109.5
N21 C21 H21B 109.5
C11 C21 H21B 109.5
H21A C21 H21B 108.0
O12 C12 N12 122.3(5)
O12 C12 C22 119.8(4)
N12 C12 C22 117.9(4)
N22 C22 C12 111.4(4)
N22 C22 H22B 109.3
C12 C22 H22B 109.3
N22 C22 H22A 109.3
C12 C22 H22A 109.3
H22B C22 H22A 108.0
C21 N21 Co1 110.8(3)
C21 N21 H21D 109.5
Co1 N21 H21D 109.5
C21 N21 H21C 109.5
Co1 N21 H21C 109.5
H21D N21 H21C 108.1
C11 N11 H11A 120.0
C11 N11 H11B 120.0
H11A N11 H11B 120.0
C22 N22 Co1 110.7(3)
C22 N22 H22C 109.5
Co1 N22 H22C 109.5
C22 N22 H22D 109.5
Co1 N22 H22D 109.5
H22C N22 H22D 108.1
C12 N12 H12A 120.0
C12 N12 H12B 120.0
H12A N12 H12B 120.0
Co1 O1W H1WA 118(5)
Co1 O1W H1WB 114(5)
H1WA O1W H1WB 112(3)
Co1 O2W H2WA 123(4)
Co1 O2W H2WB 125(5)
H2WA O2W H2WB 111(3)
C11 O11 Co1 115.3(3)
C12 O12 Co1 116.4(3)
O2W Co1 O12 91.16(14)
O2W Co1 O11 89.82(15)
O12 Co1 O11 92.09(11)
O2W Co1 N21 92.81(16)
O12 Co1 N21 170.86(14)
O11 Co1 N21 79.69(14)
O2W Co1 N22 92.44(16)
O12 Co1 N22 79.39(14)
O11 Co1 N22 171.22(14)
N21 Co1 N22 108.64(12)
O2W Co1 O1W 178.73(13)
O12 Co1 O1W 87.73(14)
O11 Co1 O1W 89.58(14)
N21 Co1 O1W 88.19(15)
N22 Co1 O1W 87.98(15)

loop_
_geom_bond_atom_site_label_1
_geom_bond_atom_site_label_2
_geom_bond_distance
C11 O11 1.245(6)
C11 N11 1.320(6)
C11 C21 1.502(7)
C21 N21 1.467(6)
C21 H21A 0.9900
C21 H21B 0.9900
C12 O12 1.244(6)
C12 N12 1.308(6)
C12 C22 1.507(6)
C22 N22 1.470(6)
C22 H22B 0.9900
C22 H22A 0.9900
N21 Co1 2.116(4)
N21 H21D 0.9100
N21 H21C 0.9100
N11 H11A 0.8800
N11 H11B 0.8800
N22 Co1 2.121(4)
N22 H22C 0.9100
N22 H22D 0.9100
N12 H12A 0.8800
N12 H12B 0.8800
O1W Co1 2.132(3)
O1W H1WA 0.845(14)
O1W H1WB 0.847(14)
O2W Co1 2.089(3)
O2W H2WA 0.840(14)
O2W H2WB 0.844(14)
O11 Co1 2.096(3)
O12 Co1 2.091(3)

loop_
_geom_torsion_atom_site_label_1
_geom_torsion_atom_site_label_2
_geom_torsion_atom_site_label_3
_geom_torsion_atom_site_label_4
_geom_torsion
O11 C11 C21 N21 17.1(6)
N11 C11 C21 N21 -164.6(4)
O12 C12 C22 N22 -11.8(6)
N12 C12 C22 N22 168.3(4)
C11 C21 N21 Co1 -17.3(5)
C12 C22 N22 Co1 16.1(4)
N11 C11 O11 Co1 174.3(4)
C21 C11 O11 Co1 -7.4(6)
N12 C12 O12 Co1 -179.3(4)
C22 C12 O12 Co1 0.9(5)
